data_4119637
loop_
_publ_author_name
'Hayato Tsurugi'
'Hiromasa Tanahashi'
'Haruka Nishiyama'
'Waldemar Fegler'
'Teruhiko Saito'
'Andreas Sauer'
'Jun Okuda'
'Kazushi Mashima'

_publ_section_title
;
 Salt-Free Reducing Reagent of Bis(trimethylsilyl)cyclohexadiene Mediates
 Multielectron Reduction of Chloride Complexes of W(VI) and W(IV)
;
_journal_name_full 'Journal of the American Chemical Society'
_journal_page_first 5986
_journal_page_last 5989
_journal_paper_doi 10.1021/ja401589a
_journal_volume 135
_journal_year 2013
_chemical_formula_moiety 'C16 H14 Cl4 O2 W'
_chemical_formula_sum 'C16 H14 Cl4 O2 W'
_chemical_formula_weight 563.92
_chemical_name_common 3
_chemical_name_systematic
; 
 ? 
;
_space_group_IT_number 14
_symmetry_cell_setting monoclinic
_symmetry_Int_Tables_number 14
_symmetry_space_group_name_Hall '-P 2ybc'
_symmetry_space_group_name_H-M 'P 1 21/c 1'
_atom_sites_solution_hydrogens geom
_atom_sites_solution_primary direct
_atom_sites_solution_secondary difmap
_audit_creation_method SHELXL-97
_cell_angle_alpha 90.00
_cell_angle_beta 92.899(6)
_cell_angle_gamma 90.00
_cell_formula_units_Z 4
_cell_length_a 9.124(5)
_cell_length_b 11.422(6)
_cell_length_c 17.699(10)
_cell_measurement_reflns_used 4182
_cell_measurement_temperature 113(2)
_cell_measurement_theta_max 27.45
_cell_measurement_theta_min 3.04
_cell_volume 1842.1(17)
_computing_cell_refinement CrystalClear
_computing_data_collection 'CrystalClear (Rigaku Inc., 2007)'
_computing_data_reduction CrystalClear
_computing_molecular_graphics 'CrystalStructure 4.0'
_computing_publication_material 'CrystalStructure 4.0 (Rigaku, 2010)'
_computing_structure_refinement 'SHELXL97 (Sheldrick, 2008)'
_computing_structure_solution 'Il Milione (Burla, et al., 2007)'
_diffrn_ambient_temperature 113(2)
_diffrn_detector_area_resol_mean 7.314
_diffrn_measured_fraction_theta_full 0.994
_diffrn_measured_fraction_theta_max 0.994
_diffrn_measurement_device_type 'Rigaku Mercury70'
_diffrn_measurement_method \w
_diffrn_radiation_monochromator graphite
_diffrn_radiation_source 'fine-focus sealed tube'
_diffrn_radiation_type MoK\a
_diffrn_radiation_wavelength 0.71075
_diffrn_reflns_av_R_equivalents 0.0387
_diffrn_reflns_av_sigmaI/netI 0.0324
_diffrn_reflns_limit_h_max 11
_diffrn_reflns_limit_h_min -11
_diffrn_reflns_limit_k_max 14
_diffrn_reflns_limit_k_min -14
_diffrn_reflns_limit_l_max 22
_diffrn_reflns_limit_l_min -20
_diffrn_reflns_number 17139
_diffrn_reflns_theta_full 27.48
_diffrn_reflns_theta_max 27.48
_diffrn_reflns_theta_min 3.04
_exptl_absorpt_coefficient_mu 6.855
_exptl_absorpt_correction_T_max 0.3410
_exptl_absorpt_correction_T_min 0.3410
_exptl_absorpt_correction_type multi-scan
_exptl_absorpt_process_details 'REQAB (Rigaku, 1998)'
_exptl_crystal_colour green
_exptl_crystal_density_diffrn 2.033
_exptl_crystal_description block
_exptl_crystal_F_000 1072
_exptl_crystal_size_max 0.20
_exptl_crystal_size_mid 0.20
_exptl_crystal_size_min 0.20
_refine_diff_density_max 3.569
_refine_diff_density_min -2.029
_refine_diff_density_rms 0.181
_refine_ls_extinction_method none
_refine_ls_goodness_of_fit_ref 1.155
_refine_ls_hydrogen_treatment mixed
_refine_ls_matrix_type full
_refine_ls_number_parameters 212
_refine_ls_number_reflns 4185
_refine_ls_number_restraints 0
_refine_ls_restrained_S_all 1.155
_refine_ls_R_factor_all 0.0450
_refine_ls_R_factor_gt 0.0383
_refine_ls_shift/su_max 0.002
_refine_ls_shift/su_mean 0.000
_refine_ls_structure_factor_coef Fsqd
_refine_ls_weighting_details 'calc w=1/[\s^2^(Fo^2^)+(0.0379P)^2^+7.8487P] where P=(Fo^2^+2Fc^2^)/3'
_refine_ls_weighting_scheme calc
_refine_ls_wR_factor_gt 0.0884
_refine_ls_wR_factor_ref 0.0927
_reflns_number_gt 3661
_reflns_number_total 4185
_reflns_threshold_expression >2sigma(I)
_cod_data_source_file ja401589a_si_001_2.cif
_cod_data_source_block 3
_cod_database_code 4119637

loop_
_symmetry_equiv_pos_as_xyz
'x, y, z'
'-x, y+1/2, -z+1/2'
'-x, -y, -z'
'x, -y-1/2, z-1/2'

loop_
_atom_site_label
_atom_site_type_symbol
_atom_site_fract_x
_atom_site_fract_y
_atom_site_fract_z
_atom_site_U_iso_or_equiv
_atom_site_adp_type
_atom_site_occupancy
_atom_site_symmetry_multiplicity
_atom_site_calc_flag
_atom_site_refinement_flags
W1 W 0.23132(2) 0.159233(19) 0.938051(12) 0.02242(9) Uani 1 1 d .
Cl1 Cl 0.28276(17) 0.34406(12) 0.88735(10) 0.0331(3) Uani 1 1 d .
Cl2 Cl 0.14037(17) 0.24492(14) 1.04014(9) 0.0347(3) Uani 1 1 d .
Cl3 Cl 0.47591(16) 0.13424(14) 0.96033(9) 0.0325(3) Uani 1 1 d .
Cl4 Cl 0.18549(15) -0.02254(13) 0.98846(8) 0.0289(3) Uani 1 1 d .
O1 O 0.0388(4) 0.1710(3) 0.8859(2) 0.0227(8) Uani 1 1 d .
O2 O 0.2545(4) 0.0950(3) 0.8357(2) 0.0243(8) Uani 1 1 d .
C1 C 0.0193(6) 0.1497(5) 0.8126(3) 0.0242(12) Uani 1 1 d .
C2 C 0.1465(6) 0.0993(5) 0.7835(3) 0.0221(11) Uani 1 1 d .
C3 C -0.1191(6) 0.1862(5) 0.7757(3) 0.0252(12) Uani 1 1 d .
C4 C -0.2462(6) 0.1850(6) 0.8157(3) 0.0282(13) Uani 1 1 d .
H4 H -0.2449 0.1520 0.8650 0.034 Uiso 1 1 calc R
C5 C -0.3754(6) 0.2322(6) 0.7836(3) 0.0297(13) Uani 1 1 d .
H5 H -0.4620 0.2297 0.8112 0.036 Uiso 1 1 calc R
C6 C -0.3808(7) 0.2826(5) 0.7125(3) 0.0286(12) Uani 1 1 d .
C7 C -0.2534(7) 0.2827(6) 0.6726(3) 0.0320(13) Uani 1 1 d .
H7 H -0.2550 0.3160 0.6233 0.038 Uiso 1 1 calc R
C8 C -0.1241(7) 0.2351(5) 0.7035(3) 0.0291(12) Uani 1 1 d .
H8 H -0.0383 0.2358 0.6753 0.035 Uiso 1 1 calc R
C9 C -0.5196(8) 0.3385(6) 0.6796(4) 0.0397(16) Uani 1 1 d .
H9A H -0.5487 0.4026 0.7125 0.048 Uiso 1 1 calc R
H9B H -0.5980 0.2798 0.6757 0.048 Uiso 1 1 calc R
H9C H -0.5023 0.3693 0.6291 0.048 Uiso 1 1 calc R
C10 C 0.1721(6) 0.0500(5) 0.7096(3) 0.0239(11) Uani 1 1 d .
C11 C 0.0588(6) 0.0011(5) 0.6639(3) 0.0269(12) Uani 1 1 d .
H11 H -0.0392 0.0036 0.6795 0.032 Uiso 1 1 calc R
C12 C 0.0891(7) -0.0507(5) 0.5961(3) 0.0277(12) Uani 1 1 d .
H12 H 0.0112 -0.0843 0.5658 0.033 Uiso 1 1 calc R
C13 C 0.2320(7) -0.0551(5) 0.5709(3) 0.0276(12) Uani 1 1 d .
C14 C 0.3444(7) -0.0042(5) 0.6155(3) 0.0305(13) Uani 1 1 d .
H14 H 0.445(6) -0.018(5) 0.603(3) 0.015(14) Uiso 1 1 d .
C15 C 0.3156(6) 0.0467(5) 0.6847(3) 0.0275(12) Uani 1 1 d .
H15 H 0.3937 0.0795 0.7153 0.033 Uiso 1 1 calc R
C16 C 0.2619(8) -0.1149(6) 0.4980(4) 0.0387(15) Uani 1 1 d .
H16 H 0.2428 -0.1990 0.5026 0.046 Uiso 1 1 calc R
H16A H 0.3647 -0.1027 0.4864 0.046 Uiso 1 1 calc R
H16B H 0.1978 -0.0822 0.4572 0.046 Uiso 1 1 calc R

loop_
_atom_site_aniso_label
_atom_site_aniso_U_11
_atom_site_aniso_U_22
_atom_site_aniso_U_33
_atom_site_aniso_U_23
_atom_site_aniso_U_13
_atom_site_aniso_U_12
W1 0.01804(14) 0.02947(14) 0.01954(13) 0.00020(8) -0.00115(9) -0.00083(8)
Cl1 0.0262(7) 0.0292(7) 0.0444(9) 0.0060(6) 0.0061(6) -0.0006(6)
Cl2 0.0339(8) 0.0413(8) 0.0288(7) -0.0078(6) 0.0009(6) 0.0029(6)
Cl3 0.0177(7) 0.0463(8) 0.0329(8) 0.0073(6) -0.0028(6) -0.0003(6)
Cl4 0.0252(7) 0.0312(7) 0.0303(7) 0.0044(6) 0.0031(5) 0.0016(6)
O1 0.0166(19) 0.033(2) 0.0188(19) -0.0019(15) 0.0007(15) 0.0008(15)
O2 0.0205(19) 0.031(2) 0.0214(19) -0.0025(16) 0.0025(15) 0.0014(16)
C1 0.024(3) 0.034(3) 0.015(2) -0.001(2) 0.002(2) -0.002(2)
C2 0.019(3) 0.028(3) 0.019(3) -0.001(2) 0.001(2) -0.002(2)
C3 0.025(3) 0.033(3) 0.017(3) -0.003(2) -0.002(2) -0.005(2)
C4 0.018(3) 0.045(3) 0.022(3) 0.006(2) -0.001(2) 0.002(2)
C5 0.015(3) 0.041(3) 0.032(3) 0.002(3) 0.000(2) 0.001(2)
C6 0.029(3) 0.030(3) 0.026(3) -0.001(2) -0.009(2) 0.002(2)
C7 0.044(4) 0.033(3) 0.019(3) 0.002(2) 0.000(3) 0.003(3)
C8 0.031(3) 0.033(3) 0.024(3) 0.001(2) 0.008(2) 0.001(3)
C9 0.037(4) 0.043(4) 0.037(4) 0.010(3) -0.014(3) 0.007(3)
C10 0.025(3) 0.028(3) 0.019(3) -0.002(2) 0.004(2) 0.004(2)
C11 0.025(3) 0.030(3) 0.025(3) 0.001(2) 0.001(2) -0.003(2)
C12 0.035(3) 0.024(3) 0.024(3) -0.002(2) -0.001(2) -0.001(2)
C13 0.032(3) 0.024(3) 0.027(3) 0.001(2) 0.001(2) 0.004(2)
C14 0.026(3) 0.037(3) 0.029(3) 0.002(3) 0.005(2) 0.007(3)
C15 0.024(3) 0.032(3) 0.026(3) 0.003(2) 0.000(2) -0.002(2)
C16 0.037(4) 0.043(4) 0.036(4) -0.013(3) 0.002(3) 0.005(3)

loop_
_atom_type_symbol
_atom_type_description
_atom_type_scat_dispersion_real
_atom_type_scat_dispersion_imag
_atom_type_scat_source
C C 0.0033 0.0016 'International Tables Vol C Tables 4.2.6.8 and 6.1.1.4'
H H 0.0000 0.0000 'International Tables Vol C Tables 4.2.6.8 and 6.1.1.4'
Cl Cl 0.1484 0.1585 'International Tables Vol C Tables 4.2.6.8 and 6.1.1.4'
O O 0.0106 0.0060 'International Tables Vol C Tables 4.2.6.8 and 6.1.1.4'
W W -0.8490 6.8722 'International Tables Vol C Tables 4.2.6.8 and 6.1.1.4'

loop_
_geom_angle_atom_site_label_1
_geom_angle_atom_site_label_2
_geom_angle_atom_site_label_3
_geom_angle
O1 W1 O2 74.14(16)
O1 W1 Cl2 89.44(12)
O2 W1 Cl2 163.49(12)
O1 W1 Cl3 161.55(12)
O2 W1 Cl3 87.86(12)
Cl2 W1 Cl3 108.37(6)
O1 W1 Cl4 93.95(12)
O2 W1 Cl4 92.89(13)
Cl2 W1 Cl4 89.97(6)
Cl3 W1 Cl4 90.89(6)
O1 W1 Cl1 87.11(12)
O2 W1 Cl1 87.18(13)
Cl2 W1 Cl1 90.28(7)
Cl3 W1 Cl1 88.03(6)
Cl4 W1 Cl1 178.91(5)
C1 O1 W1 121.7(4)
C2 O2 W1 121.2(3)
O1 C1 C2 111.1(5)
O1 C1 C3 117.3(5)
C2 C1 C3 131.5(5)
O2 C2 C1 111.0(5)
O2 C2 C10 117.9(5)
C1 C2 C10 131.0(5)
C4 C3 C8 118.8(5)
C4 C3 C1 119.8(5)
C8 C3 C1 121.0(5)
C3 C4 C5 120.0(5)
C3 C4 H4 120.0
C5 C4 H4 120.0
C6 C5 C4 121.6(6)
C6 C5 H5 119.2
C4 C5 H5 119.2
C5 C6 C7 118.1(5)
C5 C6 C9 121.3(6)
C7 C6 C9 120.7(6)
C8 C7 C6 121.0(5)
C8 C7 H7 119.5
C6 C7 H7 119.5
C7 C8 C3 120.5(6)
C7 C8 H8 119.7
C3 C8 H8 119.7
C6 C9 H9A 109.5
C6 C9 H9B 109.5
H9A C9 H9B 109.5
C6 C9 H9C 109.5
H9A C9 H9C 109.5
H9B C9 H9C 109.5
C11 C10 C15 118.8(5)
C11 C10 C2 121.9(5)
C15 C10 C2 119.2(5)
C12 C11 C10 120.1(5)
C12 C11 H11 120.0
C10 C11 H11 120.0
C11 C12 C13 121.6(6)
C11 C12 H12 119.2
C13 C12 H12 119.2
C14 C13 C12 118.5(5)
C14 C13 C16 121.3(6)
C12 C13 C16 120.3(5)
C13 C14 C15 120.5(6)
C13 C14 H14 119(3)
C15 C14 H14 120(3)
C14 C15 C10 120.5(5)
C14 C15 H15 119.7
C10 C15 H15 119.7
C13 C16 H16 109.5
C13 C16 H16A 109.5
H16 C16 H16A 109.5
C13 C16 H16B 109.5
H16 C16 H16B 109.5
H16A C16 H16B 109.5

loop_
_geom_bond_atom_site_label_1
_geom_bond_atom_site_label_2
_geom_bond_distance
W1 O1 1.948(4)
W1 O2 1.976(4)
W1 Cl2 2.2500(17)
W1 Cl3 2.2646(19)
W1 Cl4 2.3063(18)
W1 Cl1 2.3504(18)
O1 C1 1.322(7)
O2 C2 1.317(6)
C1 C2 1.416(8)
C1 C3 1.453(8)
C2 C10 1.454(7)
C3 C4 1.390(8)
C3 C8 1.392(8)
C4 C5 1.391(8)
C4 H4 0.9500
C5 C6 1.383(8)
C5 H5 0.9500
C6 C7 1.391(9)
C6 C9 1.508(8)
C7 C8 1.387(9)
C7 H7 0.9500
C8 H8 0.9500
C9 H9A 0.9800
C9 H9B 0.9800
C9 H9C 0.9800
C10 C11 1.396(8)
C10 C15 1.403(8)
C11 C12 1.377(8)
C11 H11 0.9500
C12 C13 1.400(9)
C12 H12 0.9500
C13 C14 1.389(9)
C13 C16 1.498(8)
C14 C15 1.392(8)
C14 H14 0.97(6)
C15 H15 0.9500
C16 H16 0.9800
C16 H16A 0.9800
C16 H16B 0.9800

loop_
_geom_torsion_atom_site_label_1
_geom_torsion_atom_site_label_2
_geom_torsion_atom_site_label_3
_geom_torsion_atom_site_label_4
_geom_torsion
O2 W1 O1 C1 -9.0(4)
Cl2 W1 O1 C1 169.2(4)
Cl3 W1 O1 C1 4.0(7)
Cl4 W1 O1 C1 -100.8(4)
Cl1 W1 O1 C1 78.9(4)
O1 W1 O2 C2 5.8(4)
Cl2 W1 O2 C2 -0.6(7)
Cl3 W1 O2 C2 -170.1(4)
Cl4 W1 O2 C2 99.1(4)
Cl1 W1 O2 C2 -82.0(4)
W1 O1 C1 C2 10.4(6)
W1 O1 C1 C3 -166.3(4)
W1 O2 C2 C1 -2.2(6)
W1 O2 C2 C10 -179.9(4)
O1 C1 C2 O2 -4.8(7)
C3 C1 C2 O2 171.3(6)
O1 C1 C2 C10 172.5(6)
C3 C1 C2 C10 -11.4(11)
O1 C1 C3 C4 -32.3(8)
C2 C1 C3 C4 151.8(6)
O1 C1 C3 C8 140.3(6)
C2 C1 C3 C8 -35.6(10)
C8 C3 C4 C5 0.0(9)
C1 C3 C4 C5 172.7(6)
C3 C4 C5 C6 -1.0(10)
C4 C5 C6 C7 1.5(9)
C4 C5 C6 C9 -177.2(6)
C5 C6 C7 C8 -0.9(9)
C9 C6 C7 C8 177.8(6)
C6 C7 C8 C3 -0.2(9)
C4 C3 C8 C7 0.6(9)
C1 C3 C8 C7 -172.0(6)
O2 C2 C10 C11 150.0(5)
C1 C2 C10 C11 -27.1(9)
O2 C2 C10 C15 -27.2(8)
C1 C2 C10 C15 155.7(6)
C15 C10 C11 C12 0.9(8)
C2 C10 C11 C12 -176.3(5)
C10 C11 C12 C13 -0.6(9)
C11 C12 C13 C14 -0.8(9)
C11 C12 C13 C16 178.4(6)
C12 C13 C14 C15 1.9(9)
C16 C13 C14 C15 -177.3(6)
C13 C14 C15 C10 -1.5(9)
C11 C10 C15 C14 0.1(9)
C2 C10 C15 C14 177.4(5)
